data_7244441
loop_
_publ_author_name
'Priola, Emanuele'
'Curetti, Nadia'
'Marabello, Domenica'
'Andreo, Jacopo'
'Giordana, Alessia'
'Andreo, Luca'
'Benna, Piera'
'Freire, Paulo Tarso Cavalcante'
'Benzi, Paola'
'Operti, Lorenza'
'Diana, Eliano'

_publ_section_title
;
 Crystal engineering of aurophilic supramolecular architectures and
 coordination polymers based on butterfly-like copper--dicyanoaurate
 complexes: vapochromism, P--T behaviour and multi-metallic cocrystal
 formation
;
_journal_issue 12
_journal_name_full CrystEngComm
_journal_page_first 2336
_journal_page_last 2348
_journal_paper_doi 10.1039/D1CE00964H
_journal_volume 24
_journal_year 2022
_chemical_formula_moiety 'C23 H16 Au1.5 Cu N7, Au0.5 C N'
_chemical_formula_sum 'C24 H16 Au2 Cu N8'
_chemical_formula_weight 873.92
_space_group_crystal_system triclinic
_space_group_IT_number 2
_space_group_name_Hall '-P 1'
_space_group_name_H-M_alt 'P -1'
_atom_sites_solution_hydrogens geom
_audit_creation_date 2019-11-28
_audit_creation_method
;
Olex2 1.2
(compiled 2018.05.29 svn.r3508 for OlexSys, GUI svn.r5506)
;
_audit_update_record
;
2022-02-15 deposited with the CCDC.	2022-02-17 downloaded from the CCDC.
;
_cell_angle_alpha 98.765(19)
_cell_angle_beta 105.877(17)
_cell_angle_gamma 101.38(2)
_cell_formula_units_Z 2
_cell_length_a 9.916(2)
_cell_length_b 10.950(3)
_cell_length_c 12.278(2)
_cell_measurement_pressure 100
_cell_measurement_reflns_used 672
_cell_measurement_temperature 298.0
_cell_measurement_theta_max 16.068
_cell_measurement_theta_min 3.288
_cell_volume 1226.6(5)
_computing_cell_refinement 'CrysAlisPro 1.171.38.46 (Rigaku OD, 2015)'
_computing_data_collection 'CrysAlisPro 1.171.38.46 (Rigaku OD, 2015)'
_computing_data_reduction 'CrysAlisPro 1.171.38.46 (Rigaku OD, 2015)'
_computing_molecular_graphics 'Olex2 (Dolomanov et al., 2009)'
_computing_publication_material 'Olex2 (Dolomanov et al., 2009)'
_computing_structure_refinement 'ShelXL (Sheldrick, 2015)'
_diffrn_ambient_pressure 100
_diffrn_ambient_temperature 298.0
_diffrn_detector_area_resol_mean 10.2890
_diffrn_measured_fraction_theta_full 0.319
_diffrn_measured_fraction_theta_max 0.319
_diffrn_measurement_device_type 'Xcalibur, Ruby, Gemini ultra'
_diffrn_measurement_method 'four-circle diffractometer'
_diffrn_radiation_type MoK\a
_diffrn_radiation_wavelength 0.71073
_diffrn_reflns_av_R_equivalents 0.1521
_diffrn_reflns_av_unetI/netI 0.1135
_diffrn_reflns_Laue_measured_fraction_full 0.319
_diffrn_reflns_Laue_measured_fraction_max 0.319
_diffrn_reflns_limit_h_max 7
_diffrn_reflns_limit_h_min -7
_diffrn_reflns_limit_k_max 5
_diffrn_reflns_limit_k_min -5
_diffrn_reflns_limit_l_max 9
_diffrn_reflns_limit_l_min -9
_diffrn_reflns_number 1623
_diffrn_reflns_point_group_measured_fraction_full 0.319
_diffrn_reflns_point_group_measured_fraction_max 0.319
_diffrn_reflns_theta_full 16.068
_diffrn_reflns_theta_max 16.068
_diffrn_reflns_theta_min 3.288
_diffrn_source 'fine-focus sealed X-ray tube'
_diffrn_source_type 'Enhance (Mo) X-ray Source'
_exptl_absorpt_coefficient_mu 12.871
_exptl_absorpt_correction_T_max 1.00000
_exptl_absorpt_correction_T_min 0.33829
_exptl_absorpt_correction_type multi-scan
_exptl_absorpt_process_details
;
CrysAlisPro 1.171.38.46 (Rigaku Oxford Diffraction, 2015)
Empirical absorption correction using spherical harmonics,
 implemented in SCALE3 ABSPACK scaling algorithm.
;
_exptl_crystal_colour blue
_exptl_crystal_colour_primary blue
_exptl_crystal_density_diffrn 2.366
_exptl_crystal_description plate
_exptl_crystal_F_000 806
_exptl_crystal_size_max 0.15
_exptl_crystal_size_mid 0.14
_exptl_crystal_size_min 0.11
_refine_diff_density_max 0.585
_refine_diff_density_min -0.704
_refine_diff_density_rms 0.171
_refine_ls_extinction_method none
_refine_ls_goodness_of_fit_ref 1.127
_refine_ls_hydrogen_treatment constr
_refine_ls_matrix_type full
_refine_ls_number_parameters 26
_refine_ls_number_reflns 390
_refine_ls_number_restraints 70
_refine_ls_restrained_S_all 1.039
_refine_ls_R_factor_all 0.1023
_refine_ls_R_factor_gt 0.0874
_refine_ls_shift/su_max 0.000
_refine_ls_shift/su_mean 0.000
_refine_ls_structure_factor_coef Fsqd
_refine_ls_weighting_details 'w=1/[\s^2^(Fo^2^)+(0.1067P)^2^+28.7549P] where P=(Fo^2^+2Fc^2^)/3'
_refine_ls_weighting_scheme calc
_refine_ls_wR_factor_gt 0.1978
_refine_ls_wR_factor_ref 0.2056
_reflns_Friedel_coverage 0.000
_reflns_number_gt 348
_reflns_number_total 390
_reflns_threshold_expression 'I > 2\s(I)'
_cod_data_source_file d1ce00964h2.cif
_cod_data_source_block aucup4
_cod_depositor_comments 'Adding full bibliography for 7244437--7244451.cif.'
_cod_database_code 7244441
_shelx_shelxl_version_number 2018/3
_shelx_space_group_comment
;
The symmetry employed for this shelxl refinement is uniquely defined
by the following loop, which should always be used as a source of
symmetry information in preference to the above space-group names.
They are only intended as comments.
;
_shelx_estimated_absorpt_t_max 0.333
_shelx_estimated_absorpt_t_min 0.249
_olex2_refinement_description
;
1. Fixed Uiso
 At 1.2 times of:
  All C(H) groups
2. Restrained distances
 C3-N3
 1.14 with sigma of 0.02
 C4-N4
 1.14 with sigma of 0.02
 C2-N2
 1.14 with sigma of 0.02
 C1-N1
 1.14 with sigma of 0.02
 Au1-C3
 1.98 with sigma of 0.02
 Au1-C4
 1.98 with sigma of 0.02
 Au2-C2
 1.98 with sigma of 0.02
 Au3-C1
 1.98 with sigma of 0.02
 Au1-N4
 3.1 with sigma of 0.02
 Au1-N3
 3.1 with sigma of 0.02
 Au2-N2
 3.1 with sigma of 0.02
 Au3-N1
 3.1 with sigma of 0.02
 N6-C9
 1.39 with sigma of 0.02
 C9-C8
 1.39 with sigma of 0.02
 C8-C7
 1.39 with sigma of 0.02
 C7-C6
 1.39 with sigma of 0.02
 C6-C5
 1.39 with sigma of 0.02
 C5-N6
 1.39 with sigma of 0.02
 C10-C11
 1.39 with sigma of 0.02
 C11-C12
 1.39 with sigma of 0.02
 C12-C13
 1.39 with sigma of 0.02
 C14-C13
 1.39 with sigma of 0.02
 N5-C14
 1.39 with sigma of 0.02
 N8-C20
 1.39 with sigma of 0.02
 N8-C24
 1.39 with sigma of 0.02
 C24-C23
 1.39 with sigma of 0.02
 C23-C22
 1.39 with sigma of 0.02
 C22-C21
 1.39 with sigma of 0.02
 C19-C18
 1.39 with sigma of 0.02
 C18-C17
 1.39 with sigma of 0.02
 C17-C16
 1.39 with sigma of 0.02
 C16-C15
 1.39 with sigma of 0.02
 N7-C15
 1.39 with sigma of 0.02
 C9-C6
 2.75 with sigma of 0.02
 C5-C8
 2.75 with sigma of 0.02
 N6-C7
 2.75 with sigma of 0.02
 C10-C13
 2.75 with sigma of 0.02
 N5-C12
 2.75 with sigma of 0.02
 C14-C11
 2.75 with sigma of 0.02
 C19-C16
 2.75 with sigma of 0.02
 N7-C17
 2.75 with sigma of 0.02
 C15-C18
 2.75 with sigma of 0.02
 C9-C10
 1.32 with sigma of 0.02
3. Restrained planarity
 C13, C12, C11, C10, N5, C14
 with sigma of 0.1
 C9, C8, C7, C6, C5, N6
 with sigma of 0.1
 N8, C24, C23, C22, C21, C20, C19, N7, C15, C16, C17, C18
 with sigma of 0.1
 C13, C12, C11, C10, N5, C14, C9, C8, C7, C6, C5, N6
 with sigma of 0.1
4. Uiso/Uaniso restraints and constraints
C3 \\sim N3 \\sim Cu1 \\sim Au1: within 1.7A with sigma of 0.04 and sigma for
terminal atoms of 0.08
N4 \\sim C4 \\sim Au1: within 1.7A with sigma of 0.04 and sigma for terminal
atoms of 0.08
N2 \\sim C2 \\sim Au2: within 1.7A with sigma of 0.04 and sigma for terminal
atoms of 0.08
5. Others
 Fixed Uiso: N1(0.02492) N2(0.02295) N3(0.02987) N4(0.04611) N5(0.04232)
 N6(0.06131) N7(0.05743) N8(0.06869) C1(0.05) C2(0.05) C3(0.05) C4(0.05)
 C5(0.05) C6(0.05) C7(0.05) C8(0.05) C9(0.05) C10(0.05) C11(0.05) C12(0.05)
 C13(0.05) C14(0.05) C15(0.05) C16(0.05) C17(0.05) C18(0.05) C19(0.05)
 C20(0.05) C21(0.05) C22(0.05) C23(0.05) C24(0.05)
 Fixed X: N1(0.688241) N2(0.992709) N3(0.72847) N4(0.55501) N5(0.956349)
 N6(0.75408) N7(0.754029) N8(0.553821) C1(0.7988) C2(0.973249) C3(0.71688)
 C4(0.6099) C5(0.621962) C6(0.65065) C7(0.776689) C8(0.888861) C9(0.895201)
 C10(1.00365) C11(1.146409) C12(1.24597) C13(1.20856) C14(1.06093)
 C15(0.884049) C16(0.90566) C17(0.776179) C18(0.636809) C19(0.636849)
 C20(0.51223) C21(0.37306) C22(0.26095) C23(0.30593) C24(0.44428)
 Fixed Y: N1(0.94888) N2(0.76906) N3(0.34256) N4(0.523951) N5(0.30786)
 N6(0.263181) N7(0.065681) N8(0.1421) C1(0.95566) C2(0.666381) C3(0.392341)
 C4(0.51228) C5(0.22631) C6(0.25148) C7(0.30088) C8(0.32699) C9(0.31361)
 C10(0.33594) C11(0.386889) C12(0.406819) C13(0.37984) C14(0.33144) C15(0.0349)
 C16(-0.07787) C17(-0.16784) C18(-0.15501) C19(-0.03417) C20(0.01696) C21(-
 0.057331) C22(-0.00177) C23(0.121821) C24(0.19987)
 Fixed Z: N1(0.017429) N2(0.45348) N3(0.70504) N4(0.245029) N5(0.904799)
 N6(0.98726) N7(0.72408) N8(0.73362) C1(0.00495) C2(0.46556) C3(0.629361)
 C4(0.336209) C5(1.007569) C6(1.12668) C7(1.21976) C8(1.1734) C9(1.061351)
 C10(1.018041) C11(1.08795) C12(1.02749) C13(0.906889) C14(0.84979) C15(0.7307)
 C16(0.67932) C17(0.620911) C18(0.60959) C19(0.66244) C20(0.66958) C21(0.61069)
 C22(0.620101) C23(0.6875) C24(0.744769)
6.a Aromatic/amide H refined with riding coordinates:
 C5(H5), C6(H6), C7(H7), C8(H8), C11(H11), C12(H12), C13(H13), C14(H14),
 C15(H15), C16(H16), C17(H17), C18(H18), C21(H21), C22(H22), C23(H23), C24(H24)
;
_olex2_submission_special_instructions 'No special instructions were received'

loop_
_space_group_symop_operation_xyz
'x, y, z'
'-x, -y, -z'

loop_
_atom_site_label
_atom_site_type_symbol
_atom_site_fract_x
_atom_site_fract_y
_atom_site_fract_z
_atom_site_U_iso_or_equiv
_atom_site_adp_type
_atom_site_occupancy
_atom_site_site_symmetry_order
_atom_site_calc_flag
_atom_site_refinement_flags_posn
_atom_site_refinement_flags_adp
_atom_site_refinement_flags_occupancy
_atom_site_disorder_assembly
_atom_site_disorder_group
Au1 Au 0.6574(5) 0.4505(7) 0.4826(3) 0.054(10) Uani 1 1 d D U . . .
Au2 Au 1.000000 0.500000 0.500000 0.072(14) Uani 1 2 d DS TU P . .
Au3 Au 1.000000 1.000000 0.000000 0.084(16) Uani 1 2 d DS T P . .
Cu1 Cu 0.7568(15) 0.225(2) 0.8199(10) 0.041(3) Uiso 1 1 d . U . . .
N1 N 0.688241 0.948880 0.017429 0.025 Uiso 1 1 d D . . . .
N2 N 0.992709 0.769060 0.453480 0.023 Uiso 1 1 d D U . . .
N3 N 0.728470 0.342560 0.705040 0.030 Uiso 1 1 d D U . . .
N4 N 0.555010 0.523951 0.245029 0.046 Uiso 1 1 d D U . . .
N5 N 0.956349 0.307860 0.904799 0.042 Uiso 1 1 d D . . . .
N6 N 0.754080 0.263181 0.987260 0.061 Uiso 1 1 d D . . . .
N7 N 0.754029 0.065681 0.724080 0.057 Uiso 1 1 d D . . . .
N8 N 0.553821 0.142100 0.733620 0.069 Uiso 1 1 d D . . . .
C1 C 0.798800 0.955660 0.004950 0.050 Uiso 1 1 d D . . . .
C2 C 0.973249 0.666381 0.465560 0.050 Uiso 1 1 d D U . . .
C3 C 0.716880 0.392341 0.629361 0.050 Uiso 1 1 d D U . . .
C4 C 0.609900 0.512280 0.336209 0.050 Uiso 1 1 d D U . . .
C5 C 0.621962 0.226310 1.007568 0.050 Uiso 1 1 d D . . . .
H5 H 0.531802 0.191468 0.951759 0.060 Uiso 1 1 calc R . . . .
C6 C 0.650650 0.251480 1.126680 0.050 Uiso 1 1 d D . . . .
H6 H 0.568099 0.230972 1.149028 0.060 Uiso 1 1 calc R . . . .
C7 C 0.776689 0.300880 1.219761 0.050 Uiso 1 1 d D . . . .
H7 H 0.784297 0.313909 1.298077 0.060 Uiso 1 1 calc R . . . .
C8 C 0.888861 0.326990 1.173401 0.050 Uiso 1 1 d D . . . .
H8 H 0.978997 0.360644 1.229499 0.060 Uiso 1 1 calc R . . . .
C9 C 0.895201 0.313610 1.061352 0.050 Uiso 1 1 d D . . . .
C10 C 1.003651 0.335940 1.018040 0.050 Uiso 1 1 d D . . . .
C11 C 1.146408 0.386889 1.087950 0.050 Uiso 1 1 d D . . . .
H11 H 1.173293 0.406119 1.168558 0.060 Uiso 1 1 calc R . . . .
C12 C 1.245970 0.406819 1.027489 0.050 Uiso 1 1 d D . . . .
H12 H 1.343273 0.440139 1.070180 0.060 Uiso 1 1 calc R . . . .
C13 C 1.208561 0.379840 0.906889 0.050 Uiso 1 1 d D . . . .
H13 H 1.276560 0.393073 0.867847 0.060 Uiso 1 1 calc R . . . .
C14 C 1.060930 0.331440 0.849790 0.050 Uiso 1 1 d D . . . .
H14 H 1.030073 0.313612 0.769098 0.060 Uiso 1 1 calc R . . . .
C15 C 0.884049 0.034900 0.730700 0.050 Uiso 1 1 d D . . . .
H15 H 0.967160 0.097633 0.775103 0.060 Uiso 1 1 calc R . . . .
C16 C 0.905660 -0.077870 0.679320 0.050 Uiso 1 1 d D . . . .
H16 H 0.996356 -0.091650 0.683496 0.060 Uiso 1 1 calc R . . . .
C17 C 0.776179 -0.167840 0.620911 0.050 Uiso 1 1 d D . . . .
H17 H 0.783418 -0.246322 0.584922 0.060 Uiso 1 1 calc R . . . .
C18 C 0.636809 -0.155010 0.609590 0.050 Uiso 1 1 d D . . . .
H18 H 0.553394 -0.219950 0.571056 0.060 Uiso 1 1 calc R . . . .
C19 C 0.636849 -0.034170 0.662440 0.050 Uiso 1 1 d D . . . .
C20 C 0.512230 0.016960 0.669580 0.050 Uiso 1 1 d D . . . .
C21 C 0.373060 -0.057331 0.610690 0.050 Uiso 1 1 d D . . . .
H21 H 0.355641 -0.139524 0.567411 0.060 Uiso 1 1 calc R . . . .
C22 C 0.260950 -0.001770 0.620101 0.050 Uiso 1 1 d D . . . .
H22 H 0.163818 -0.043857 0.584235 0.060 Uiso 1 1 calc R . . . .
C23 C 0.305930 0.121821 0.687500 0.050 Uiso 1 1 d D . . . .
H23 H 0.231121 0.158295 0.695608 0.060 Uiso 1 1 calc R . . . .
C24 C 0.444280 0.199870 0.744769 0.050 Uiso 1 1 d D . . . .
H24 H 0.461708 0.282796 0.786519 0.060 Uiso 1 1 calc R . . . .

loop_
_atom_site_aniso_label
_atom_site_aniso_U_11
_atom_site_aniso_U_22
_atom_site_aniso_U_33
_atom_site_aniso_U_23
_atom_site_aniso_U_13
_atom_site_aniso_U_12
Au1 0.055(5) 0.050(18) 0.054(4) 0.011(8) 0.014(4) 0.009(9)
Au2 0.054(7) 0.08(3) 0.062(6) -0.011(11) 0.020(6) -0.003(13)
Au3 0.072(8) 0.08(3) 0.088(7) -0.012(13) 0.029(7) -0.003(15)

loop_
_atom_type_symbol
_atom_type_description
_atom_type_scat_dispersion_real
_atom_type_scat_dispersion_imag
_atom_type_scat_source
C C 0.0033 0.0016 'International Tables Vol C Tables 4.2.6.8 and 6.1.1.4'
H H 0.0000 0.0000 'International Tables Vol C Tables 4.2.6.8 and 6.1.1.4'
Au Au -2.0133 8.8022 'International Tables Vol C Tables 4.2.6.8 and 6.1.1.4'
Cu Cu 0.3201 1.2651 'International Tables Vol C Tables 4.2.6.8 and 6.1.1.4'
N N 0.0061 0.0033 'International Tables Vol C Tables 4.2.6.8 and 6.1.1.4'

loop_
_geom_angle_atom_site_label_1
_geom_angle_atom_site_label_2
_geom_angle_atom_site_label_3
_geom_angle
_geom_angle_site_symmetry_1
_geom_angle_site_symmetry_3
_geom_angle_publ_flag
C3 Au1 Au2 84.9(2) . . ?
C3 Au1 C4 176.6(2) . . ?
C4 Au1 Au2 91.73(11) . . ?
Au1 Au2 Au1 180.0 2_766 . ?
C2 Au2 Au1 82.81(15) . . ?
C2 Au2 Au1 97.19(15) . 2_766 ?
C2 Au2 Au1 82.81(15) 2_766 2_766 ?
C2 Au2 Au1 97.19(15) 2_766 . ?
C2 Au2 C2 180.0 . 2_766 ?
C1 Au3 C1 180.0 . 2_775 ?
N5 Cu1 N3 96.8(7) . . ?
N5 Cu1 N6 77.4(4) . . ?
N5 Cu1 N7 107.1(11) . . ?
N5 Cu1 N8 179.4(18) . . ?
N6 Cu1 N3 126.3(13) . . ?
N7 Cu1 N3 103.3(5) . . ?
N7 Cu1 N6 129.7(14) . . ?
N7 Cu1 N8 73.4(4) . . ?
N8 Cu1 N3 82.7(9) . . ?
N8 Cu1 N6 102.5(4) . . ?
C3 N3 Cu1 168.6(5) . . ?
C10 N5 Cu1 121.8(3) . . ?
C10 N5 C14 115.868(16) . . ?
C14 N5 Cu1 122.1(3) . . ?
C5 N6 Cu1 117.9(3) . . ?
C9 N6 Cu1 109.3(3) . . ?
C9 N6 C5 132.481(13) . . ?
C15 N7 Cu1 118.4(5) . . ?
C19 N7 Cu1 128.2(4) . . ?
C19 N7 C15 112.430(18) . . ?
C20 N8 Cu1 121.1(7) . . ?
C24 N8 Cu1 121.3(7) . . ?
C24 N8 C20 117.20(2) . . ?
N1 C1 Au3 169.445(4) . . ?
N2 C2 Au2 163.783(6) . . ?
N3 C3 Au1 167.74(10) . . ?
N4 C4 Au1 163.87(10) . . ?
C6 C5 N6 106.85(2) . . ?
C5 C6 C7 133.463(14) . . ?
C8 C7 C6 106.628(16) . . ?
C9 C8 C7 133.511(15) . . ?
C8 C9 N6 107.058(18) . . ?
C10 C9 N6 119.944(15) . . ?
C10 C9 C8 132.975(16) . . ?
N5 C10 C9 110.892(17) . . ?
N5 C10 C11 126.735(17) . . ?
C9 C10 C11 122.335(13) . . ?
C10 C11 C12 114.520(15) . . ?
C11 C12 C13 123.925(15) . . ?
C14 C13 C12 114.332(19) . . ?
N5 C14 C13 124.602(13) . . ?
N7 C15 C16 127.846(19) . . ?
C15 C16 C17 111.90(2) . . ?
C16 C17 C18 127.796(17) . . ?
C19 C18 C17 111.90(2) . . ?
N7 C19 C18 128.001(17) . . ?
N7 C19 C20 103.47(2) . . ?
C18 C19 C20 128.505(17) . . ?
N8 C20 C19 112.55(2) . . ?
C21 C20 N8 127.947(18) . . ?
C21 C20 C19 119.419(19) . . ?
C20 C21 C22 116.093(18) . . ?
C23 C22 C21 114.54(2) . . ?
C24 C23 C22 130.654(18) . . ?
N8 C24 C23 113.505(19) . . ?

loop_
_geom_bond_atom_site_label_1
_geom_bond_atom_site_label_2
_geom_bond_distance
_geom_bond_site_symmetry_2
_geom_bond_publ_flag
Au1 Au2 3.275(5) . ?
Au1 C3 1.979(7) . ?
Au1 C4 1.986(6) . ?
Au2 C2 1.9831(5) . ?
Au2 C2 1.9831(5) 2_766 ?
Au3 C1 1.9781(4) . ?
Au3 C1 1.9781(4) 2_775 ?
Cu1 N3 2.05(3) . ?
Cu1 N5 1.924(11) . ?
Cu1 N6 2.043(9) . ?
Cu1 N7 1.94(2) . ?
Cu1 N8 1.953(11) . ?
N1 C1 1.1376(2) . ?
N2 C2 1.1420(3) . ?
N3 C3 1.1377(2) . ?
N4 C4 1.1417(2) . ?
N5 C10 1.3052(3) . ?
N5 C14 1.3889(2) . ?
N6 C5 1.3936(3) . ?
N6 C9 1.3914(4) . ?
N7 C15 1.3802(3) . ?
N7 C19 1.3725(5) . ?
N8 C20 1.3918(4) . ?
N8 C24 1.3874(3) . ?
C5 C6 1.3836(3) . ?
C6 C7 1.3871(4) . ?
C7 C8 1.3833(3) . ?
C8 C9 1.3812(2) . ?
C9 C10 1.3220(2) . ?
C10 C11 1.3891(4) . ?
C11 C12 1.3924(2) . ?
C12 C13 1.3930(3) . ?
C13 C14 1.3908(4) . ?
C15 C16 1.3819(4) . ?
C16 C17 1.3839(5) . ?
C17 C18 1.3880(3) . ?
C18 C19 1.3820(4) . ?
C19 C20 1.4716(3) . ?
C20 C21 1.3859(4) . ?
C21 C22 1.3911(3) . ?
C22 C23 1.3906(4) . ?
C23 C24 1.3904(4) . ?
